data_1547496
loop_
_publ_author_name
'Mahmood, Qaiser'
'Zemg, Yanning'
'Yue, Erlin'
'Solan, Gregory'
'Liang, Tongling'
'Sun, Wen Hua'

_publ_section_title
;
 Ultra-high molecular weight elastomeric polyethylene using an
 electronically and sterically enhanced nickel catalyst
;
_journal_name_full 'Polym. Chem.'
_journal_paper_doi 10.1039/C7PY01606A
_journal_year 2017
_chemical_formula_moiety 'C58 H52 Br2 N2 Ni'
_chemical_formula_sum 'C58 H52 Br2 N2 Ni'
_chemical_formula_weight 995.54
_space_group_crystal_system monoclinic
_space_group_IT_number 4
_space_group_name_Hall 'P 2yb'
_space_group_name_H-M_alt 'P 1 21 1'
_symmetry_space_group_name_Hall 'P 2yb'
_symmetry_space_group_name_H-M 'P 1 21 1'
_atom_sites_solution_hydrogens geom
_atom_sites_solution_primary direct
_audit_creation_date 2017-02-23
_audit_creation_method
;
Olex2 1.2
(compiled 2016.08.25 svn.r3337 for OlexSys, GUI svn.r5261)
;
_audit_update_record
;
2017-06-01 deposited with the CCDC.
2017-09-29 downloaded from the CCDC.
;
_cell_angle_alpha 90
_cell_angle_beta 91.09(3)
_cell_angle_gamma 90
_cell_formula_units_Z 2
_cell_length_a 10.452(2)
_cell_length_b 19.191(4)
_cell_length_c 12.944(3)
_cell_measurement_reflns_used 8121
_cell_measurement_temperature 173.1500
_cell_measurement_theta_max 27.4839
_cell_measurement_theta_min 1.5731
_cell_volume 2595.9(9)
_computing_cell_refinement 'CrystalClear (Rigaku Inc., 2007)'
_computing_data_collection 'CrystalClear (Rigaku Inc., 2007)'
_computing_data_reduction 'CrystalClear (Rigaku Inc., 2007)'
_computing_molecular_graphics 'Olex2 (Dolomanov et al., 2009)'
_computing_publication_material 'Olex2 (Dolomanov et al., 2009)'
_computing_structure_refinement 'XL (Sheldrick, 2008)'
_computing_structure_solution 'SIR2004 (Burla et al., 2007)'
_diffrn_ambient_temperature 173.1500
_diffrn_detector_area_resol_mean 28.5714
_diffrn_measured_fraction_theta_full 0.995
_diffrn_measured_fraction_theta_max 0.996
_diffrn_measurement_details
;
scan:
    Number of images: 360
               Slice: -110.0000 - 70.0000
         Image width: 0.5000
            Exp time: 5.0000
       Rotation axis: Omega
               Omega: 0.0000
                 Chi: 45.0000
                 Phi: 180.0000
                 XTD: 45.1053
              2theta: -19.8610
scan:
    Number of images: 342
               Slice: -110.0000 - 61.0000
         Image width: 0.5000
            Exp time: 5.0000
       Rotation axis: Omega
               Omega: 0.0000
                 Chi: 45.0000
                 Phi: 90.0000
                 XTD: 45.1053
              2theta: -19.8610
scan:
    Number of images: 280
               Slice: -79.0000 - 61.0000
         Image width: 0.5000
            Exp time: 5.0000
       Rotation axis: Omega
               Omega: 0.0000
                 Chi: 45.0000
                 Phi: 0.0000
                 XTD: 45.1053
              2theta: -19.8610
;
_diffrn_measurement_device
;
Saturn724+ (2x2 bin mode)
;
_diffrn_measurement_device_details
;
AFC10: Fixed Chi 2 circle
;
_diffrn_measurement_device_type 'Bruker P4'
_diffrn_measurement_method dtprofit.ref
_diffrn_radiation_type MoK\a
_diffrn_radiation_wavelength 0.71073
_diffrn_reflns_av_R_equivalents 0.0366
_diffrn_reflns_av_unetI/netI 0.0465
_diffrn_reflns_Laue_measured_fraction_full 0.995
_diffrn_reflns_Laue_measured_fraction_max 0.996
_diffrn_reflns_limit_h_max 13
_diffrn_reflns_limit_h_min -13
_diffrn_reflns_limit_k_max 24
_diffrn_reflns_limit_k_min -24
_diffrn_reflns_limit_l_max 16
_diffrn_reflns_limit_l_min -16
_diffrn_reflns_number 27884
_diffrn_reflns_point_group_measured_fraction_full 0.989
_diffrn_reflns_point_group_measured_fraction_max 0.989
_diffrn_reflns_theta_full 26.000
_diffrn_reflns_theta_max 27.483
_diffrn_reflns_theta_min 2.528
_exptl_absorpt_coefficient_mu 1.950
_exptl_absorpt_correction_T_max 1.0000
_exptl_absorpt_correction_T_min 0.8162
_exptl_absorpt_correction_type multi-scan
_exptl_crystal_colour brown
_exptl_crystal_colour_primary brown
_exptl_crystal_density_diffrn 1.274
_exptl_crystal_description block
_exptl_crystal_F_000 1024
_exptl_crystal_size_max 0.447
_exptl_crystal_size_mid 0.435
_exptl_crystal_size_min 0.211
_refine_diff_density_max 0.449
_refine_diff_density_min -0.429
_refine_diff_density_rms 0.069
_refine_ls_abs_structure_details
;
 Flack x determined using 4374 quotients [(I+)-(I-)]/[(I+)+(I-)]
 (Parsons, Flack and Wagner, Acta Cryst. B69 (2013) 249-259).
;
_refine_ls_abs_structure_Flack 0.008(4)
_refine_ls_extinction_method none
_refine_ls_goodness_of_fit_ref 1.078
_refine_ls_hydrogen_treatment constr
_refine_ls_matrix_type full
_refine_ls_number_parameters 624
_refine_ls_number_reflns 11768
_refine_ls_number_restraints 148
_refine_ls_restrained_S_all 1.080
_refine_ls_R_factor_all 0.0486
_refine_ls_R_factor_gt 0.0446
_refine_ls_shift/su_max 0.007
_refine_ls_shift/su_mean 0.000
_refine_ls_structure_factor_coef Fsqd
_refine_ls_weighting_details 'w=1/[\s^2^(Fo^2^)+(0.0602P)^2^+0.5730P] where P=(Fo^2^+2Fc^2^)/3'
_refine_ls_weighting_scheme calc
_refine_ls_wR_factor_gt 0.1132
_refine_ls_wR_factor_ref 0.1166
_reflns_Friedel_coverage 0.928
_reflns_Friedel_fraction_full 0.983
_reflns_Friedel_fraction_max 0.981
_reflns_number_gt 10956
_reflns_number_total 11768
_reflns_threshold_expression 'I > 2\s(I)'
_cod_data_source_file c7py01606a2.cif
_cod_data_source_block Ni2
_cod_original_cell_volume 2595.8(9)
_cod_database_code 1547496
_shelx_space_group_comment
;
The symmetry employed for this shelxl refinement is uniquely defined
by the following loop, which should always be used as a source of
symmetry information in preference to the above space-group names.
They are only intended as comments.
;
_olex2_refinement_description
;
1. Fixed Uiso
 At 1.2 times of:
  All C(H) groups, All C(H,H) groups, All C(H,H,H,H) groups
 At 1.5 times of:
  All C(H,H,H) groups
2. Restrained distances
 C29I-C27I = C27-C29 = C27-C30 = C28-C27 = C28I-C27I = C27I-C30I
 1.54 with sigma of 0.01
 C29I-C30I
 2.5 with sigma of 0.02
 C28I-C29I
 2.5 with sigma of 0.02
 C28I-C30I
 2.5 with sigma of 0.02
3. Uiso/Uaniso restraints and constraints
C27 \\sim C28 \\sim C30 \\sim C29 \\sim C27I \\sim C28I \\sim C29I \\sim C30I:
within 1.7A with sigma of 0.02 and sigma for terminal atoms of 0.04
C58I \\sim C58: within 1.7A with sigma of 0.02 and sigma for terminal atoms of
0.04
Uanis(C27) \\sim Ueq, Uanis(C28) \\sim Ueq, Uanis(C30) \\sim Ueq, Uanis(C29)
\\sim Ueq, Uanis(C27I) \\sim Ueq, Uanis(C28I) \\sim Ueq, Uanis(C29I) \\sim Ueq,
Uanis(C30I) \\sim Ueq: with sigma of 0.01 and sigma for terminal atoms of 0.02
Uanis(C58I) \\sim Ueq, Uanis(C58) \\sim Ueq: with sigma of 0.01 and sigma for
terminal atoms of 0.02
4. Others
 Sof(C27I)=Sof(C28I)=Sof(H28D)=Sof(H28E)=Sof(H28F)=Sof(C29I)=Sof(H29D)=
 Sof(H29E)=Sof(H29F)=Sof(C30I)=Sof(H30D)=Sof(H30E)=Sof(H30F)=1-FVAR(1)
 Sof(C27)=Sof(C28)=Sof(H28A)=Sof(H28B)=Sof(H28C)=Sof(C30)=Sof(H30A)=Sof(H30B)=
 Sof(H30C)=Sof(C29)=Sof(H29A)=Sof(H29B)=Sof(H29C)=FVAR(1)
 Sof(H19C)=Sof(H19D)=Sof(C58I)=Sof(H58D)=Sof(H58E)=Sof(H58F)=1-FVAR(2)
 Sof(H19A)=Sof(H19B)=Sof(C58)=Sof(H58A)=Sof(H58B)=Sof(H58C)=FVAR(2)
5.a Ternary CH refined with riding coordinates:
 C31(H31), C44(H44)
5.b Secondary CH2 refined with riding coordinates:
 C20(H20A,H20B), C19(H19A,H19B), C19(H19C,H19D)
5.c Aromatic/amide H refined with riding coordinates:
 C36(H36), C4(H4), C25(H25), C33(H33), C39(H39), C23(H23), C3(H3), C10(H10),
 C43(H43), C50(H50), C37(H37), C8(H8), C40(H40), C53(H53), C17(H17), C5(H5),
 C56(H56), C49(H49), C35(H35), C55(H55), C54(H54), C47(H47), C42(H42), C16(H16),
  C15(H15), C9(H9), C46(H46), C48(H48), C41(H41), C34(H34), C52(H52)
5.d Idealised Me refined as rotating group:
 C57(H57A,H57B,H57C), C28(H28A,H28B,H28C), C58(H58A,H58B,H58C), C30(H30A,H30B,
 H30C), C29(H29A,H29B,H29C), C28I(H28D,H28E,H28F), C29I(H29D,H29E,H29F),
 C30I(H30D,H30E,H30F), C58I(H58D,H58E,H58F)
;
_shelx_shelxl_version_number 2014/7
_olex2_submission_special_instructions 'No special instructions were received'

loop_
_space_group_symop_operation_xyz
'x, y, z'
'-x, y+1/2, -z'

loop_
_atom_site_label
_atom_site_type_symbol
_atom_site_fract_x
_atom_site_fract_y
_atom_site_fract_z
_atom_site_U_iso_or_equiv
_atom_site_adp_type
_atom_site_occupancy
_atom_site_site_symmetry_order
_atom_site_calc_flag
_atom_site_refinement_flags_posn
_atom_site_refinement_flags_adp
_atom_site_refinement_flags_occupancy
_atom_site_disorder_assembly
_atom_site_disorder_group
Ni1 Ni -0.51732(5) -0.04568(3) -0.72251(4) 0.02742(14) Uani 1 1 d . . . . .
Br2 Br -0.42213(5) 0.04251(4) -0.81871(5) 0.0570(2) Uani 1 1 d . . . . .
Br1 Br -0.43267(6) -0.15798(3) -0.70591(7) 0.0603(2) Uani 1 1 d . . . . .
N1 N -0.7104(3) -0.0484(2) -0.7476(3) 0.0202(6) Uani 1 1 d . . . . .
C31 C -0.7836(4) -0.1937(2) -0.7744(3) 0.0243(9) Uani 1 1 d . . . . .
H31 H -0.6956 -0.1834 -0.7518 0.029 Uiso 1 1 calc R . . . .
N2 N -0.5681(4) -0.0066(2) -0.5819(3) 0.0243(8) Uani 1 1 d . . . . .
C36 C -1.0677(6) -0.1891(3) -0.5923(5) 0.0424(13) Uani 1 1 d . . . . .
H36 H -1.1566 -0.1895 -0.5958 0.051 Uiso 1 1 calc R . . . .
C26 C -0.8112(4) -0.0158(2) -0.9126(3) 0.0224(8) Uani 1 1 d . . . . .
C4 C -1.1329(5) -0.0118(3) -0.6384(4) 0.0327(11) Uani 1 1 d . . . . .
H4 H -1.2112 -0.0197 -0.6717 0.039 Uiso 1 1 calc R . . . .
C1 C -0.7701(4) -0.0271(2) -0.6663(3) 0.0201(8) Uani 1 1 d . . . . .
C7 C -0.9035(4) 0.0103(2) -0.5390(3) 0.0249(9) Uani 1 1 d . . . . .
C21 C -0.7833(4) -0.0674(2) -0.8388(3) 0.0190(8) Uani 1 1 d . . . . .
C51 C -0.7364(4) 0.0951(2) -0.9994(3) 0.0252(9) Uani 1 1 d . . . . .
C25 C -0.8854(4) -0.0353(2) -0.9993(3) 0.0273(9) Uani 1 1 d . . . . .
H25 H -0.9055 -0.0016 -1.0487 0.033 Uiso 1 1 calc R . . . .
C33 C -0.8027(6) -0.1888(3) -0.5823(4) 0.0335(11) Uani 1 1 d . . . . .
H33 H -0.7138 -0.1889 -0.5777 0.040 Uiso 1 1 calc R . . . .
C39 C -0.8799(5) -0.3121(3) -0.8274(4) 0.0305(10) Uani 1 1 d . . . . .
H39 H -0.9517 -0.3028 -0.7884 0.037 Uiso 1 1 calc R . . . .
C11 C -0.7780(4) 0.0199(3) -0.4969(4) 0.0293(10) Uani 1 1 d . . . . .
C12 C -0.6909(4) -0.0036(2) -0.5749(3) 0.0233(9) Uani 1 1 d . . . . .
C38 C -0.7797(5) -0.2645(2) -0.8271(4) 0.0259(9) Uani 1 1 d . . . . .
C23 C -0.8961(5) -0.1529(3) -0.9400(4) 0.0308(10) Uani 1 1 d . . . . .
H23 H -0.9242 -0.1985 -0.9492 0.037 Uiso 1 1 calc R . . . .
C3 C -1.0193(4) -0.0284(2) -0.6911(4) 0.0246(9) Uani 1 1 d . . . . .
H3 H -1.0224 -0.0464 -0.7578 0.029 Uiso 1 1 calc R . . . .
C6 C -1.0142(4) 0.0278(3) -0.4866(4) 0.0302(10) Uani 1 1 d . . . . .
C45 C -0.8569(5) 0.0998(2) -0.8305(4) 0.0263(9) Uani 1 1 d . . . . .
C18 C -0.4480(5) -0.0289(3) -0.4214(4) 0.0329(11) Uani 1 1 d . . . . .
C10 C -0.7652(5) 0.0488(3) -0.3991(4) 0.0395(12) Uani 1 1 d . . . . .
H10 H -0.6847 0.0560 -0.3691 0.047 Uiso 1 1 calc R . . . .
C22 C -0.8216(4) -0.1367(2) -0.8528(3) 0.0224(8) Uani 1 1 d . . . . .
C43 C -0.6720(5) -0.2816(3) -0.8839(4) 0.0347(11) Uani 1 1 d . . . . .
H43 H -0.6019 -0.2518 -0.8833 0.042 Uiso 1 1 calc R . . . .
C50 C -0.9882(5) 0.1006(3) -0.8480(4) 0.0333(10) Uani 1 1 d . . . . .
H50 H -1.0226 0.0769 -0.9048 0.040 Uiso 1 1 calc R . . . .
C37 C -0.9974(5) -0.1923(3) -0.6826(4) 0.0331(11) Uani 1 1 d . . . . .
H37 H -1.0399 -0.1944 -0.7463 0.040 Uiso 1 1 calc R . . . .
C44 C -0.7663(4) 0.0588(2) -0.8980(3) 0.0227(8) Uani 1 1 d . . . . .
H44 H -0.6851 0.0560 -0.8592 0.027 Uiso 1 1 calc R . . . .
C8 C -0.9983(5) 0.0571(4) -0.3875(4) 0.0441(14) Uani 1 1 d . . . . .
H8 H -1.0694 0.0697 -0.3496 0.053 Uiso 1 1 calc R . . . .
C14 C -0.4616(5) 0.0900(3) -0.4915(4) 0.0347(11) Uani 1 1 d . . . . .
C24 C -0.9301(5) -0.1026(2) -1.0143(4) 0.0315(11) Uani 1 1 d . . . . .
C32 C -0.8632(5) -0.1922(2) -0.6784(4) 0.0261(9) Uani 1 1 d . . . . .
C2 C -0.9043(4) -0.0171(2) -0.6405(3) 0.0219(8) Uani 1 1 d . . . . .
C40 C -0.8754(6) -0.3732(3) -0.8847(4) 0.0382(12) Uani 1 1 d . . . . .
H40 H -0.9440 -0.4041 -0.8839 0.046 Uiso 1 1 calc R . . . .
C20 C -0.5054(7) 0.1405(4) -0.5739(6) 0.0542(16) Uani 1 1 d . . . . .
H20A H -0.5357 0.1142 -0.6334 0.065 Uiso 1 1 calc R . . . .
H20B H -0.5775 0.1667 -0.5480 0.065 Uiso 1 1 calc R . . . .
C53 C -0.6133(6) 0.0966(4) -1.1566(4) 0.0454(14) Uani 1 1 d . . . . .
H53 H -0.5564 0.0747 -1.2005 0.055 Uiso 1 1 calc R . . . .
C17 C -0.3784(5) -0.0013(4) -0.3369(4) 0.0484(16) Uani 1 1 d . . . . .
H17 H -0.3500 -0.0313 -0.2849 0.058 Uiso 1 1 calc R . . . .
C5 C -1.1325(4) 0.0151(3) -0.5412(4) 0.0326(11) Uani 1 1 d . . . . .
H5 H -1.2096 0.0254 -0.5099 0.039 Uiso 1 1 calc R . . . .
C56 C -0.7844(6) 0.1598(3) -1.0263(4) 0.0389(12) Uani 1 1 d . . . . .
H56 H -0.8430 0.1818 -0.9840 0.047 Uiso 1 1 calc R . . . .
C13 C -0.4891(4) 0.0189(3) -0.4965(4) 0.0274(10) Uani 1 1 d . . . . .
C49 C -1.0690(6) 0.1357(3) -0.7826(5) 0.0447(14) Uani 1 1 d . . . . .
H49 H -1.1567 0.1360 -0.7964 0.054 Uiso 1 1 calc R . . . .
C35 C -1.0050(7) -0.1853(3) -0.4979(5) 0.0505(16) Uani 1 1 d . . . . .
H35 H -1.0520 -0.1830 -0.4377 0.061 Uiso 1 1 calc R . . . .
C55 C -0.7451(8) 0.1924(3) -1.1169(5) 0.0547(17) Uani 1 1 d . . . . .
H55 H -0.7766 0.2365 -1.1334 0.066 Uiso 1 1 calc R . . . .
C54 C -0.6617(6) 0.1610(4) -1.1814(4) 0.0457(14) Uani 1 1 d . . . . .
H54 H -0.6375 0.1831 -1.2419 0.055 Uiso 1 1 calc R . . . .
C47 C -0.8900(7) 0.1706(3) -0.6787(5) 0.0490(15) Uani 1 1 d . . . . .
H47 H -0.8568 0.1938 -0.6211 0.059 Uiso 1 1 calc R . . . .
C42 C -0.6682(6) -0.3429(3) -0.9416(4) 0.0438(13) Uani 1 1 d . . . . .
H42 H -0.5958 -0.3530 -0.9796 0.053 Uiso 1 1 calc R . . . .
C16 C -0.3507(5) 0.0690(4) -0.3283(4) 0.0471(16) Uani 1 1 d . . . . .
H16 H -0.3046 0.0858 -0.2714 0.057 Uiso 1 1 calc R . . . .
C15 C -0.3921(5) 0.1135(3) -0.4050(5) 0.0427(14) Uani 1 1 d . . . . .
H15 H -0.3733 0.1607 -0.3991 0.051 Uiso 1 1 calc R . . . .
C9 C -0.8761(6) 0.0669(4) -0.3466(5) 0.0510(17) Uani 1 1 d . . . . .
H9 H -0.8675 0.0865 -0.2811 0.061 Uiso 1 1 calc R . . . .
C46 C -0.8065(6) 0.1364(3) -0.7452(4) 0.0355(11) Uani 1 1 d . . . . .
H46 H -0.7186 0.1379 -0.7330 0.043 Uiso 1 1 calc R . . . .
C48 C -1.0202(7) 0.1705(3) -0.6968(5) 0.0512(16) Uani 1 1 d . . . . .
H48 H -1.0745 0.1935 -0.6521 0.061 Uiso 1 1 calc R . . . .
C19 C -0.4792(7) -0.1054(3) -0.4272(5) 0.0509(15) Uani 1 1 d . . . . .
H19A H -0.5143 -0.1159 -0.4953 0.061 Uiso 0.68(2) 1 calc R . P A 1
H19B H -0.5441 -0.1161 -0.3771 0.061 Uiso 0.68(2) 1 calc R . P A 1
H19C H -0.4072 -0.1323 -0.4008 0.061 Uiso 0.32(2) 1 calc R . P A 2
H19D H -0.4949 -0.1186 -0.4986 0.061 Uiso 0.32(2) 1 calc R . P A 2
C41 C -0.7684(6) -0.3885(3) -0.9434(5) 0.0426(13) Uani 1 1 d . . . . .
H41 H -0.7655 -0.4289 -0.9829 0.051 Uiso 1 1 calc R . . . .
C34 C -0.8739(7) -0.1851(3) -0.4920(4) 0.0488(15) Uani 1 1 d . . . . .
H34 H -0.8323 -0.1825 -0.4280 0.059 Uiso 1 1 calc R . . . .
C57 C -0.4060(13) 0.1911(6) -0.6087(10) 0.110(4) Uani 1 1 d . . . . .
H57A H -0.3344 0.1660 -0.6354 0.165 Uiso 1 1 calc GR . . . .
H57B H -0.3781 0.2192 -0.5513 0.165 Uiso 1 1 calc GR . . . .
H57C H -0.4418 0.2205 -0.6619 0.165 Uiso 1 1 calc GR . . . .
C52 C -0.6494(5) 0.0639(3) -1.0657(4) 0.0349(11) Uani 1 1 d . . . . .
H52 H -0.6151 0.0206 -1.0488 0.042 Uiso 1 1 calc R . . . .
C27 C -0.9960(12) -0.1233(6) -1.1168(11) 0.041(3) Uani 0.604(14) 1 d D U P B 1
C28 C -1.0738(13) -0.1906(6) -1.1024(10) 0.052(3) Uani 0.604(14) 1 d D U P B 1
H28A H -1.0170 -0.2281 -1.0843 0.078 Uiso 0.604(14) 1 calc GR . P B 1
H28B H -1.1187 -0.2017 -1.1657 0.078 Uiso 0.604(14) 1 calc GR . P B 1
H28C H -1.1342 -0.1840 -1.0484 0.078 Uiso 0.604(14) 1 calc GR . P B 1
C58 C -0.3595(12) -0.1524(7) -0.4059(11) 0.074(4) Uani 0.68(2) 1 d . U P A 1
H58A H -0.2871 -0.1335 -0.4408 0.110 Uiso 0.68(2) 1 calc GR . P A 1
H58B H -0.3764 -0.1987 -0.4310 0.110 Uiso 0.68(2) 1 calc GR . P A 1
H58C H -0.3415 -0.1541 -0.3330 0.110 Uiso 0.68(2) 1 calc GR . P A 1
C30 C -1.0958(19) -0.0669(8) -1.1468(18) 0.087(6) Uani 0.604(14) 1 d D U P B 1
H30A H -1.1510 -0.0587 -1.0896 0.130 Uiso 0.604(14) 1 calc GR . P B 1
H30B H -1.1458 -0.0825 -1.2053 0.130 Uiso 0.604(14) 1 calc GR . P B 1
H30C H -1.0526 -0.0244 -1.1640 0.130 Uiso 0.604(14) 1 calc GR . P B 1
C29 C -0.8978(16) -0.1355(11) -1.2007(10) 0.099(6) Uani 0.604(14) 1 d D U P B 1
H29A H -0.8769 -0.0919 -1.2325 0.148 Uiso 0.604(14) 1 calc GR . P B 1
H29B H -0.9329 -0.1666 -1.2519 0.148 Uiso 0.604(14) 1 calc GR . P B 1
H29C H -0.8219 -0.1557 -1.1704 0.148 Uiso 0.604(14) 1 calc GR . P B 1
C27I C -1.0363(19) -0.1209(9) -1.0960(16) 0.045(5) Uani 0.396(14) 1 d D U P B 2
C28I C -1.000(2) -0.1922(9) -1.1413(16) 0.065(6) Uani 0.396(14) 1 d D U P B 2
H28D H -0.9175 -0.1891 -1.1724 0.098 Uiso 0.396(14) 1 calc GR . P B 2
H28E H -1.0627 -0.2057 -1.1927 0.098 Uiso 0.396(14) 1 calc GR . P B 2
H28F H -0.9972 -0.2264 -1.0872 0.098 Uiso 0.396(14) 1 calc GR . P B 2
C29I C -1.1705(18) -0.1261(16) -1.0510(18) 0.114(10) Uani 0.396(14) 1 d D U P B 2
H29D H -1.1767 -0.1678 -1.0104 0.170 Uiso 0.396(14) 1 calc GR . P B 2
H29E H -1.2330 -0.1275 -1.1063 0.170 Uiso 0.396(14) 1 calc GR . P B 2
H29F H -1.1860 -0.0863 -1.0081 0.170 Uiso 0.396(14) 1 calc GR . P B 2
C30I C -1.028(3) -0.0669(11) -1.1837(17) 0.066(7) Uani 0.396(14) 1 d D U P B 2
H30D H -1.0521 -0.0218 -1.1581 0.099 Uiso 0.396(14) 1 calc GR . P B 2
H30E H -1.0857 -0.0800 -1.2392 0.099 Uiso 0.396(14) 1 calc GR . P B 2
H30F H -0.9425 -0.0651 -1.2086 0.099 Uiso 0.396(14) 1 calc GR . P B 2
C58I C -0.600(4) -0.121(2) -0.362(3) 0.109(13) Uani 0.32(2) 1 d . U P A 2
H58D H -0.5889 -0.1027 -0.2939 0.164 Uiso 0.32(2) 1 calc GR . P A 2
H58E H -0.6126 -0.1709 -0.3582 0.164 Uiso 0.32(2) 1 calc GR . P A 2
H58F H -0.6742 -0.1004 -0.3948 0.164 Uiso 0.32(2) 1 calc GR . P A 2

loop_
_atom_site_aniso_label
_atom_site_aniso_U_11
_atom_site_aniso_U_22
_atom_site_aniso_U_33
_atom_site_aniso_U_23
_atom_site_aniso_U_13
_atom_site_aniso_U_12
Ni1 0.0191(3) 0.0379(3) 0.0252(3) -0.0052(3) -0.00072(19) 0.0006(2)
Br2 0.0312(3) 0.0868(5) 0.0529(4) 0.0300(3) -0.0035(2) -0.0141(3)
Br1 0.0405(3) 0.0440(3) 0.0958(6) -0.0234(4) -0.0175(3) 0.0137(3)
N1 0.0199(16) 0.0202(16) 0.0204(16) -0.0008(15) -0.0016(12) 0.0003(14)
C31 0.026(2) 0.023(2) 0.024(2) 0.0039(18) -0.0053(17) 0.0007(17)
N2 0.0230(18) 0.029(2) 0.0213(18) -0.0045(15) -0.0028(14) -0.0015(14)
C36 0.041(3) 0.039(3) 0.048(3) 0.006(3) 0.018(2) 0.002(2)
C26 0.022(2) 0.024(2) 0.021(2) -0.0025(17) -0.0018(15) -0.0004(16)
C4 0.023(2) 0.042(3) 0.033(3) -0.001(2) -0.0010(19) 0.002(2)
C1 0.0211(19) 0.023(2) 0.0162(18) -0.0017(15) -0.0023(14) 0.0002(15)
C7 0.021(2) 0.030(2) 0.024(2) -0.0056(18) 0.0006(16) -0.0006(17)
C21 0.0178(18) 0.0216(19) 0.0176(19) -0.0045(15) -0.0020(14) 0.0016(14)
C51 0.024(2) 0.028(2) 0.024(2) -0.0003(18) -0.0017(16) -0.0035(17)
C25 0.036(2) 0.022(2) 0.024(2) 0.0009(17) -0.0095(17) -0.0033(18)
C33 0.050(3) 0.030(2) 0.021(2) 0.0014(19) -0.006(2) 0.005(2)
C39 0.039(3) 0.025(2) 0.028(2) 0.0024(19) -0.0081(19) -0.0029(19)
C11 0.023(2) 0.039(3) 0.026(2) -0.006(2) 0.0004(17) -0.0037(18)
C12 0.022(2) 0.028(2) 0.020(2) -0.0055(17) -0.0007(16) -0.0031(16)
C38 0.032(2) 0.022(2) 0.023(2) 0.0032(17) -0.0062(17) 0.0013(17)
C23 0.039(3) 0.020(2) 0.033(2) 0.002(2) -0.009(2) -0.0015(19)
C3 0.020(2) 0.027(2) 0.027(2) -0.0002(17) -0.0013(15) 0.0002(16)
C6 0.023(2) 0.040(3) 0.028(2) -0.006(2) 0.0040(17) -0.0014(19)
C45 0.033(2) 0.020(2) 0.026(2) 0.0036(18) -0.0009(17) 0.0032(17)
C18 0.023(2) 0.049(3) 0.026(2) -0.003(2) -0.0036(17) 0.000(2)
C10 0.028(2) 0.060(4) 0.031(2) -0.017(3) -0.0030(19) -0.004(2)
C22 0.023(2) 0.020(2) 0.025(2) -0.0003(16) -0.0002(16) -0.0015(15)
C43 0.031(3) 0.035(3) 0.038(3) 0.000(2) 0.001(2) 0.004(2)
C50 0.032(3) 0.028(2) 0.040(3) 0.001(2) 0.004(2) 0.001(2)
C37 0.034(3) 0.030(2) 0.034(3) 0.004(2) -0.002(2) 0.000(2)
C44 0.026(2) 0.020(2) 0.022(2) 0.0002(16) -0.0018(16) -0.0021(16)
C8 0.029(3) 0.066(4) 0.038(3) -0.018(3) 0.009(2) 0.000(3)
C14 0.023(2) 0.039(3) 0.042(3) -0.014(2) -0.0017(19) -0.004(2)
C24 0.045(3) 0.023(2) 0.027(2) -0.0014(19) -0.014(2) -0.0052(19)
C32 0.034(2) 0.018(2) 0.027(2) 0.0056(17) -0.0003(18) 0.0017(17)
C2 0.022(2) 0.0220(19) 0.022(2) 0.0005(16) 0.0004(15) -0.0003(16)
C40 0.050(3) 0.027(2) 0.038(3) 0.001(2) -0.011(2) -0.001(2)
C20 0.055(4) 0.042(3) 0.065(4) -0.005(3) -0.012(3) -0.003(3)
C53 0.041(3) 0.069(4) 0.027(3) 0.001(3) 0.005(2) -0.011(3)
C17 0.028(3) 0.090(5) 0.027(3) 0.002(3) -0.005(2) 0.000(3)
C5 0.019(2) 0.045(3) 0.034(3) -0.001(2) 0.0037(18) 0.0020(19)
C56 0.051(3) 0.029(3) 0.037(3) 0.007(2) 0.009(2) 0.003(2)
C13 0.0153(19) 0.043(3) 0.024(2) -0.0112(19) -0.0015(15) -0.0045(17)
C49 0.045(3) 0.031(3) 0.059(4) 0.003(3) 0.014(3) 0.008(2)
C35 0.065(4) 0.048(3) 0.039(3) 0.014(3) 0.022(3) 0.012(3)
C55 0.086(5) 0.036(3) 0.042(3) 0.014(3) -0.001(3) -0.006(3)
C54 0.051(3) 0.057(4) 0.030(3) 0.004(3) 0.001(2) -0.023(3)
C47 0.072(4) 0.040(3) 0.034(3) -0.012(2) -0.001(3) 0.014(3)
C42 0.052(3) 0.046(3) 0.033(3) -0.007(2) -0.007(2) 0.015(3)
C16 0.026(2) 0.083(5) 0.032(3) -0.026(3) -0.003(2) -0.010(3)
C15 0.028(2) 0.057(4) 0.043(3) -0.028(3) -0.002(2) -0.008(2)
C9 0.037(3) 0.081(5) 0.035(3) -0.026(3) 0.007(2) -0.005(3)
C46 0.048(3) 0.028(2) 0.031(3) -0.003(2) -0.008(2) 0.003(2)
C48 0.076(5) 0.031(3) 0.048(4) -0.009(3) 0.023(3) 0.008(3)
C19 0.054(4) 0.043(3) 0.055(4) 0.012(3) -0.013(3) -0.004(3)
C41 0.059(4) 0.030(3) 0.039(3) -0.008(2) -0.016(3) 0.011(2)
C34 0.078(5) 0.042(3) 0.027(3) 0.003(2) 0.001(3) 0.010(3)
C57 0.129(10) 0.081(7) 0.119(9) 0.021(7) -0.035(8) -0.041(7)
C52 0.031(2) 0.040(3) 0.034(3) 0.003(2) 0.002(2) -0.001(2)
C27 0.056(7) 0.030(5) 0.036(6) 0.002(4) -0.023(5) -0.006(5)
C28 0.061(7) 0.041(6) 0.054(7) -0.004(5) -0.035(6) -0.016(5)
C58 0.065(7) 0.067(7) 0.088(9) -0.011(7) -0.025(6) 0.020(6)
C30 0.113(13) 0.041(6) 0.103(13) -0.007(8) -0.087(11) 0.004(8)
C29 0.125(13) 0.136(15) 0.035(6) -0.027(8) 0.000(7) -0.046(11)
C27I 0.054(9) 0.034(7) 0.047(9) 0.008(7) -0.031(7) -0.007(7)
C28I 0.097(15) 0.035(8) 0.062(12) -0.007(8) -0.047(11) 0.005(10)
C29I 0.088(15) 0.14(2) 0.109(17) 0.019(15) -0.059(13) -0.021(15)
C30I 0.093(15) 0.047(9) 0.055(11) 0.008(8) -0.054(11) -0.014(11)
C58I 0.10(2) 0.09(2) 0.13(2) 0.042(18) -0.020(17) 0.010(16)

loop_
_atom_type_symbol
_atom_type_description
_atom_type_scat_dispersion_real
_atom_type_scat_dispersion_imag
_atom_type_scat_source
C C 0.0033 0.0016 'International Tables Vol C Tables 4.2.6.8 and 6.1.1.4'
H H 0.0000 0.0000 'International Tables Vol C Tables 4.2.6.8 and 6.1.1.4'
Br Br -0.2901 2.4595 'International Tables Vol C Tables 4.2.6.8 and 6.1.1.4'
N N 0.0061 0.0033 'International Tables Vol C Tables 4.2.6.8 and 6.1.1.4'
Ni Ni 0.3393 1.1124 'International Tables Vol C Tables 4.2.6.8 and 6.1.1.4'

loop_
_geom_angle_atom_site_label_1
_geom_angle_atom_site_label_2
_geom_angle_atom_site_label_3
_geom_angle
Br2 Ni1 Br1 123.57(4)
N1 Ni1 Br2 111.37(11)
N1 Ni1 Br1 111.25(11)
N1 Ni1 N2 83.04(14)
N2 Ni1 Br2 109.20(12)
N2 Ni1 Br1 111.08(12)
C1 N1 Ni1 110.6(3)
C1 N1 C21 119.3(3)
C21 N1 Ni1 130.1(3)
C38 C31 H31 106.3
C38 C31 C22 110.4(4)
C22 C31 H31 106.3
C32 C31 H31 106.3
C32 C31 C38 113.9(4)
C32 C31 C22 113.0(4)
C12 N2 Ni1 110.7(3)
C12 N2 C13 118.9(4)
C13 N2 Ni1 130.3(3)
C37 C36 H36 120.1
C35 C36 H36 120.1
C35 C36 C37 119.8(6)
C21 C26 C44 121.5(4)
C25 C26 C21 117.4(4)
C25 C26 C44 121.1(4)
C3 C4 H4 118.6
C5 C4 H4 118.6
C5 C4 C3 122.9(5)
N1 C1 C12 117.8(4)
N1 C1 C2 134.8(4)
C2 C1 C12 107.3(3)
C6 C7 C11 123.4(4)
C6 C7 C2 123.5(4)
C2 C7 C11 113.1(4)
C26 C21 N1 118.6(4)
C22 C21 N1 119.5(4)
C22 C21 C26 121.9(4)
C56 C51 C44 123.3(4)
C56 C51 C52 117.9(5)
C52 C51 C44 118.7(4)
C26 C25 H25 118.6
C24 C25 C26 122.7(4)
C24 C25 H25 118.6
C32 C33 H33 119.7
C32 C33 C34 120.7(6)
C34 C33 H33 119.7
C38 C39 H39 119.2
C40 C39 H39 119.2
C40 C39 C38 121.6(5)
C7 C11 C12 106.3(4)
C10 C11 C7 118.3(4)
C10 C11 C12 135.4(5)
N2 C12 C1 117.8(4)
N2 C12 C11 134.8(4)
C11 C12 C1 107.4(4)
C39 C38 C31 124.2(5)
C39 C38 C43 117.3(5)
C43 C38 C31 118.4(4)
C22 C23 H23 118.9
C22 C23 C24 122.1(4)
C24 C23 H23 118.9
C4 C3 H3 121.0
C2 C3 C4 117.9(4)
C2 C3 H3 121.0
C7 C6 C8 117.1(4)
C7 C6 C5 115.8(4)
C8 C6 C5 127.1(4)
C50 C45 C44 122.4(4)
C50 C45 C46 118.7(5)
C46 C45 C44 118.9(4)
C17 C18 C19 121.0(5)
C13 C18 C17 116.2(5)
C13 C18 C19 122.8(5)
C11 C10 H10 120.8
C11 C10 C9 118.5(5)
C9 C10 H10 120.8
C21 C22 C31 121.3(4)
C23 C22 C31 120.6(4)
C23 C22 C21 118.1(4)
C38 C43 H43 119.6
C42 C43 C38 120.8(5)
C42 C43 H43 119.6
C45 C50 H50 119.4
C49 C50 C45 121.2(5)
C49 C50 H50 119.4
C36 C37 H37 119.7
C36 C37 C32 120.7(5)
C32 C37 H37 119.7
C26 C44 C51 113.1(4)
C26 C44 C45 111.5(4)
C26 C44 H44 106.0
C51 C44 H44 106.0
C45 C44 C51 113.5(4)
C45 C44 H44 106.0
C6 C8 H8 120.2
C9 C8 C6 119.7(5)
C9 C8 H8 120.2
C13 C14 C20 122.5(5)
C13 C14 C15 117.0(5)
C15 C14 C20 120.4(5)
C25 C24 C23 117.7(4)
C25 C24 C27 120.5(6)
C25 C24 C27I 122.7(7)
C23 C24 C27 121.1(6)
C23 C24 C27I 118.5(7)
C33 C32 C31 119.4(4)
C33 C32 C37 118.3(5)
C37 C32 C31 122.4(4)
C7 C2 C1 105.8(4)
C3 C2 C1 134.8(4)
C3 C2 C7 119.3(4)
C39 C40 H40 119.9
C39 C40 C41 120.3(5)
C41 C40 H40 119.9
C14 C20 H20A 108.5
C14 C20 H20B 108.5
H20A C20 H20B 107.5
C57 C20 C14 115.3(7)
C57 C20 H20A 108.5
C57 C20 H20B 108.5
C54 C53 H53 120.0
C54 C53 C52 120.0(6)
C52 C53 H53 120.0
C18 C17 H17 118.8
C16 C17 C18 122.3(6)
C16 C17 H17 118.8
C4 C5 C6 120.5(4)
C4 C5 H5 119.7
C6 C5 H5 119.7
C51 C56 H56 119.9
C51 C56 C55 120.2(5)
C55 C56 H56 119.9
C18 C13 N2 118.1(4)
C14 C13 N2 118.5(5)
C14 C13 C18 123.3(4)
C50 C49 H49 119.8
C50 C49 C48 120.4(6)
C48 C49 H49 119.8
C36 C35 H35 119.7
C34 C35 C36 120.5(5)
C34 C35 H35 119.7
C56 C55 H55 119.4
C54 C55 C56 121.2(6)
C54 C55 H55 119.4
C53 C54 H54 120.2
C55 C54 C53 119.6(5)
C55 C54 H54 120.2
C46 C47 H47 119.3
C48 C47 H47 119.3
C48 C47 C46 121.3(6)
C43 C42 H42 119.3
C41 C42 C43 121.3(6)
C41 C42 H42 119.3
C17 C16 H16 120.5
C15 C16 C17 119.0(5)
C15 C16 H16 120.5
C14 C15 H15 119.0
C16 C15 C14 122.1(6)
C16 C15 H15 119.0
C10 C9 H9 118.4
C8 C9 C10 123.1(5)
C8 C9 H9 118.4
C45 C46 H46 120.3
C47 C46 C45 119.3(5)
C47 C46 H46 120.3
C49 C48 H48 120.5
C47 C48 C49 119.0(5)
C47 C48 H48 120.5
C18 C19 H19A 109.1
C18 C19 H19B 109.1
C18 C19 H19C 109.7
C18 C19 H19D 109.7
C18 C19 C58 112.5(7)
C18 C19 C58I 110.0(16)
H19A C19 H19B 107.8
H19C C19 H19D 108.2
C58 C19 H19A 109.1
C58 C19 H19B 109.1
C58I C19 H19C 109.7
C58I C19 H19D 109.7
C40 C41 H41 120.7
C42 C41 C40 118.7(5)
C42 C41 H41 120.7
C33 C34 H34 120.0
C35 C34 C33 120.1(6)
C35 C34 H34 120.0
C20 C57 H57A 109.5
C20 C57 H57B 109.5
C20 C57 H57C 109.5
H57A C57 H57B 109.5
H57A C57 H57C 109.5
H57B C57 H57C 109.5
C51 C52 H52 119.5
C53 C52 C51 121.1(5)
C53 C52 H52 119.5
C24 C27 C28 110.0(9)
C24 C27 C30 108.9(10)
C28 C27 C30 105.2(12)
C29 C27 C24 111.0(10)
C29 C27 C28 108.8(12)
C29 C27 C30 112.9(16)
C27 C28 H28A 109.5
C27 C28 H28B 109.5
C27 C28 H28C 109.5
H28A C28 H28B 109.5
H28A C28 H28C 109.5
H28B C28 H28C 109.5
C19 C58 H58A 109.5
C19 C58 H58B 109.5
C19 C58 H58C 109.5
H58A C58 H58B 109.5
H58A C58 H58C 109.5
H58B C58 H58C 109.5
C27 C30 H30A 109.5
C27 C30 H30B 109.5
C27 C30 H30C 109.5
H30A C30 H30B 109.5
H30A C30 H30C 109.5
H30B C30 H30C 109.5
C27 C29 H29A 109.5
C27 C29 H29B 109.5
C27 C29 H29C 109.5
H29A C29 H29B 109.5
H29A C29 H29C 109.5
H29B C29 H29C 109.5
C28I C27I C24 106.4(13)
C28I C27I C30I 107.5(15)
C29I C27I C24 113.7(15)
C29I C27I C28I 108.7(16)
C29I C27I C30I 112.7(16)
C30I C27I C24 107.5(14)
C27I C28I H28D 109.5
C27I C28I H28E 109.5
C27I C28I H28F 109.5
H28D C28I H28E 109.5
H28D C28I H28F 109.5
H28E C28I H28F 109.5
C27I C29I H29D 109.5
C27I C29I H29E 109.5
C27I C29I H29F 109.5
H29D C29I H29E 109.5
H29D C29I H29F 109.5
H29E C29I H29F 109.5
C27I C30I H30D 109.5
C27I C30I H30E 109.5
C27I C30I H30F 109.5
H30D C30I H30E 109.5
H30D C30I H30F 109.5
H30E C30I H30F 109.5
C19 C58I H58D 109.5
C19 C58I H58E 109.5
C19 C58I H58F 109.5
H58D C58I H58E 109.5
H58D C58I H58F 109.5
H58E C58I H58F 109.5

loop_
_geom_bond_atom_site_label_1
_geom_bond_atom_site_label_2
_geom_bond_distance
Ni1 Br2 2.3350(9)
Ni1 Br1 2.3379(10)
Ni1 N1 2.039(3)
Ni1 N2 2.047(4)
N1 C1 1.300(5)
N1 C21 1.440(5)
C31 H31 0.9800
C31 C38 1.522(6)
C31 C22 1.540(6)
C31 C32 1.508(7)
N2 C12 1.290(6)
N2 C13 1.452(5)
C36 H36 0.9300
C36 C37 1.393(7)
C36 C35 1.377(10)
C26 C21 1.403(6)
C26 C25 1.403(6)
C26 C44 1.516(6)
C4 H4 0.9300
C4 C3 1.417(6)
C4 C5 1.360(7)
C1 C12 1.500(6)
C1 C2 1.460(6)
C7 C11 1.423(6)
C7 C6 1.394(6)
C7 C2 1.416(6)
C21 C22 1.398(6)
C51 C44 1.523(6)
C51 C56 1.382(7)
C51 C52 1.396(7)
C25 H25 0.9300
C25 C24 1.386(6)
C33 H33 0.9300
C33 C32 1.387(7)
C33 C34 1.399(8)
C39 H39 0.9300
C39 C38 1.389(7)
C39 C40 1.389(7)
C11 C12 1.445(6)
C11 C10 1.386(7)
C38 C43 1.396(7)
C23 H23 0.9300
C23 C22 1.394(6)
C23 C24 1.404(7)
C3 H3 0.9300
C3 C2 1.375(6)
C6 C8 1.408(7)
C6 C5 1.433(7)
C45 C50 1.387(7)
C45 C44 1.521(6)
C45 C46 1.401(7)
C18 C17 1.406(7)
C18 C13 1.397(7)
C18 C19 1.504(9)
C10 H10 0.9300
C10 C9 1.399(7)
C43 H43 0.9300
C43 C42 1.394(8)
C50 H50 0.9300
C50 C49 1.383(8)
C37 H37 0.9300
C37 C32 1.403(7)
C44 H44 0.9800
C8 H8 0.9300
C8 C9 1.386(8)
C14 C20 1.506(9)
C14 C13 1.397(7)
C14 C15 1.398(7)
C24 C27 1.536(14)
C24 C27I 1.56(2)
C40 H40 0.9300
C40 C41 1.394(9)
C20 H20A 0.9700
C20 H20B 0.9700
C20 C57 1.497(12)
C53 H53 0.9300
C53 C54 1.372(10)
C53 C52 1.392(7)
C17 H17 0.9300
C17 C16 1.382(10)
C5 H5 0.9300
C56 H56 0.9300
C56 C55 1.398(8)
C49 H49 0.9300
C49 C48 1.385(10)
C35 H35 0.9300
C35 C34 1.370(10)
C55 H55 0.9300
C55 C54 1.359(10)
C54 H54 0.9300
C47 H47 0.9300
C47 C46 1.401(8)
C47 C48 1.376(10)
C42 H42 0.9300
C42 C41 1.364(9)
C16 H16 0.9300
C16 C15 1.373(10)
C15 H15 0.9300
C9 H9 0.9300
C46 H46 0.9300
C48 H48 0.9300
C19 H19A 0.9700
C19 H19B 0.9700
C19 H19C 0.9700
C19 H19D 0.9700
C19 C58 1.563(13)
C19 C58I 1.56(4)
C41 H41 0.9300
C34 H34 0.9300
C57 H57A 0.9600
C57 H57B 0.9600
C57 H57C 0.9600
C52 H52 0.9300
C27 C28 1.539(11)
C27 C30 1.548(12)
C27 C29 1.526(12)
C28 H28A 0.9600
C28 H28B 0.9600
C28 H28C 0.9600
C58 H58A 0.9600
C58 H58B 0.9600
C58 H58C 0.9600
C30 H30A 0.9600
C30 H30B 0.9600
C30 H30C 0.9600
C29 H29A 0.9600
C29 H29B 0.9600
C29 H29C 0.9600
C27I C28I 1.539(13)
C27I C29I 1.533(13)
C27I C30I 1.542(13)
C28I H28D 0.9600
C28I H28E 0.9600
C28I H28F 0.9600
C29I H29D 0.9600
C29I H29E 0.9600
C29I H29F 0.9600
C30I H30D 0.9600
C30I H30E 0.9600
C30I H30F 0.9600
C58I H58D 0.9600
C58I H58E 0.9600
C58I H58F 0.9600

loop_
_geom_torsion_atom_site_label_1
_geom_torsion_atom_site_label_2
_geom_torsion_atom_site_label_3
_geom_torsion_atom_site_label_4
_geom_torsion
Ni1 N1 C1 C12 1.7(5)
Ni1 N1 C1 C2 178.8(4)
Ni1 N1 C21 C26 -87.8(5)
Ni1 N1 C21 C22 90.7(5)
Ni1 N2 C12 C1 -0.6(5)
Ni1 N2 C12 C11 -178.8(5)
Ni1 N2 C13 C18 -89.3(5)
Ni1 N2 C13 C14 92.8(5)
N1 C1 C12 N2 -0.8(6)
N1 C1 C12 C11 177.8(4)
N1 C1 C2 C7 -177.8(5)
N1 C1 C2 C3 2.5(9)
N1 C21 C22 C31 -2.1(6)
N1 C21 C22 C23 177.6(4)
C31 C38 C43 C42 -174.0(5)
C36 C37 C32 C31 -178.4(5)
C36 C37 C32 C33 -0.2(7)
C36 C35 C34 C33 -0.1(9)
C26 C21 C22 C31 176.4(4)
C26 C21 C22 C23 -3.9(7)
C26 C25 C24 C23 -1.5(8)
C26 C25 C24 C27 -172.0(7)
C26 C25 C24 C27I 166.0(9)
C4 C3 C2 C1 179.7(5)
C4 C3 C2 C7 0.0(7)
C1 N1 C21 C26 89.8(5)
C1 N1 C21 C22 -91.7(5)
C7 C11 C12 N2 178.8(5)
C7 C11 C12 C1 0.5(5)
C7 C11 C10 C9 0.2(9)
C7 C6 C8 C9 -0.2(9)
C7 C6 C5 C4 -0.5(8)
C21 N1 C1 C12 -176.3(4)
C21 N1 C1 C2 0.8(7)
C21 C26 C25 C24 -0.5(7)
C21 C26 C44 C51 147.4(4)
C21 C26 C44 C45 -83.3(5)
C51 C56 C55 C54 1.4(10)
C25 C26 C21 N1 -178.2(4)
C25 C26 C21 C22 3.3(6)
C25 C26 C44 C51 -34.4(6)
C25 C26 C44 C45 94.9(5)
C25 C24 C27 C28 -161.7(9)
C25 C24 C27 C30 -46.9(14)
C25 C24 C27 C29 77.9(12)
C25 C24 C27I C28I 143.0(13)
C25 C24 C27I C29I -97.4(15)
C25 C24 C27I C30I 28.1(17)
C39 C38 C43 C42 2.3(7)
C39 C40 C41 C42 1.3(8)
C11 C7 C6 C8 0.7(8)
C11 C7 C6 C5 179.5(5)
C11 C7 C2 C1 0.8(5)
C11 C7 C2 C3 -179.4(4)
C11 C10 C9 C8 0.3(11)
C12 N2 C13 C18 93.4(5)
C12 N2 C13 C14 -84.4(6)
C12 C1 C2 C7 -0.4(5)
C12 C1 C2 C3 179.8(5)
C12 C11 C10 C9 178.3(6)
C38 C31 C22 C21 -153.4(4)
C38 C31 C22 C23 26.9(6)
C38 C31 C32 C33 106.8(5)
C38 C31 C32 C37 -75.0(5)
C38 C39 C40 C41 0.4(8)
C38 C43 C42 C41 -0.8(8)
C23 C24 C27 C28 28.1(13)
C23 C24 C27 C30 142.9(12)
C23 C24 C27 C29 -92.3(12)
C23 C24 C27I C28I -49.6(15)
C23 C24 C27I C29I 70.0(16)
C23 C24 C27I C30I -164.5(12)
C3 C4 C5 C6 -0.3(8)
C6 C7 C11 C12 -179.3(5)
C6 C7 C11 C10 -0.8(8)
C6 C7 C2 C1 179.3(5)
C6 C7 C2 C3 -0.9(7)
C6 C8 C9 C10 -0.3(12)
C45 C50 C49 C48 -0.8(9)
C18 C17 C16 C15 -0.2(9)
C10 C11 C12 N2 0.6(11)
C10 C11 C12 C1 -177.7(6)
C22 C31 C38 C39 -96.3(5)
C22 C31 C38 C43 79.8(5)
C22 C31 C32 C33 -126.2(5)
C22 C31 C32 C37 52.0(6)
C22 C23 C24 C25 0.9(8)
C22 C23 C24 C27 171.4(7)
C22 C23 C24 C27I -167.1(9)
C43 C42 C41 C40 -1.0(8)
C50 C45 C44 C26 -49.5(6)
C50 C45 C44 C51 79.6(5)
C50 C45 C46 C47 2.0(8)
C50 C49 C48 C47 1.1(9)
C37 C36 C35 C34 -0.4(9)
C44 C26 C21 N1 0.0(6)
C44 C26 C21 C22 -178.4(4)
C44 C26 C25 C24 -178.8(5)
C44 C51 C56 C55 175.0(5)
C44 C51 C52 C53 -176.5(5)
C44 C45 C50 C49 177.0(5)
C44 C45 C46 C47 -175.8(5)
C8 C6 C5 C4 178.1(6)
C24 C23 C22 C31 -178.5(5)
C24 C23 C22 C21 1.8(7)
C32 C31 C38 C39 32.1(6)
C32 C31 C38 C43 -151.8(4)
C32 C31 C22 C21 77.8(5)
C32 C31 C22 C23 -101.9(5)
C32 C33 C34 C35 0.4(9)
C2 C1 C12 N2 -178.7(4)
C2 C1 C12 C11 0.0(5)
C2 C7 C11 C12 -0.8(6)
C2 C7 C11 C10 177.8(5)
C2 C7 C6 C8 -177.7(5)
C2 C7 C6 C5 1.1(7)
C40 C39 C38 C31 174.0(4)
C40 C39 C38 C43 -2.1(7)
C20 C14 C13 N2 -3.0(7)
C20 C14 C13 C18 179.3(5)
C20 C14 C15 C16 179.9(5)
C17 C18 C13 N2 -176.3(4)
C17 C18 C13 C14 1.5(7)
C17 C18 C19 C58 -49.2(9)
C17 C18 C19 C58I 82.3(16)
C17 C16 C15 C14 0.0(8)
C5 C4 C3 C2 0.6(8)
C5 C6 C8 C9 -178.8(6)
C56 C51 C44 C26 129.8(5)
C56 C51 C44 C45 1.5(6)
C56 C51 C52 C53 -0.7(8)
C56 C55 C54 C53 -1.0(10)
C13 N2 C12 C1 177.2(4)
C13 N2 C12 C11 -1.0(8)
C13 C18 C17 C16 -0.5(8)
C13 C18 C19 C58 132.8(8)
C13 C18 C19 C58I -95.6(15)
C13 C14 C20 C57 -134.4(8)
C13 C14 C15 C16 0.8(8)
C35 C36 C37 C32 0.5(8)
C54 C53 C52 C51 1.1(8)
C15 C14 C20 C57 46.5(10)
C15 C14 C13 N2 176.1(4)
C15 C14 C13 C18 -1.6(7)
C46 C45 C50 C49 -0.7(8)
C46 C45 C44 C26 128.2(5)
C46 C45 C44 C51 -102.7(5)
C46 C47 C48 C49 0.1(10)
C48 C47 C46 C45 -1.7(9)
C19 C18 C17 C16 -178.6(6)
C19 C18 C13 N2 1.7(7)
C19 C18 C13 C14 179.5(5)
C34 C33 C32 C31 178.0(5)
C34 C33 C32 C37 -0.3(7)
C52 C51 C44 C26 -54.7(5)
C52 C51 C44 C45 177.0(4)
C52 C51 C56 C55 -0.5(8)
C52 C53 C54 C55 -0.2(9)
